data_2222441
loop_
_publ_author_name
'Li, Yi Liang'
'Guo, Xin'
'Wang, Ju Xian'
'Wang, Yu Cheng'

_publ_section_title Diaquabis(2-methyl-1<i>H</i>-imidazol-3-ium-4,5-dicarboxylato-\k^2^<i>O</i>,<i>O</i>')magnesium
_journal_coeditor_code RZ2332
_journal_issue 7
_journal_name_full 'Acta Crystallographica Section E'
_journal_page_first m772
_journal_paper_doi 10.1107/S160053680902176X
_journal_volume 65
_journal_year 2009
_chemical_formula_iupac '[Mg (C6 H5 N2 O4)2 (H2 O)2]'
_chemical_formula_moiety 'C12 H14 Mg N4 O10'
_chemical_formula_sum 'C12 H14 Mg N4 O10'
_chemical_formula_weight 398.58
_chemical_name_systematic
;
Diaquabis(2-methyl-1<i>H</i>-imidazol-3-ium-4,5-dicarboxylato-
\k^2^<i>O</i>,<i>O</i>')magnesium
;
_space_group_IT_number 2
_symmetry_cell_setting triclinic
_symmetry_space_group_name_Hall '-P 1'
_symmetry_space_group_name_H-M 'P -1'
_atom_sites_solution_hydrogens geom
_atom_sites_solution_primary direct
_atom_sites_solution_secondary difmap
_audit_creation_method SHELXL-97
_cell_angle_alpha 109.18(3)
_cell_angle_beta 95.142(17)
_cell_angle_gamma 93.14(2)
_cell_formula_units_Z 1
_cell_length_a 4.943(2)
_cell_length_b 8.750(6)
_cell_length_c 9.621(6)
_cell_measurement_reflns_used 1023
_cell_measurement_temperature 291.5
_cell_measurement_theta_max 27.3495
_cell_measurement_theta_min 3.8687
_cell_volume 389.9(4)
_computing_cell_refinement 'CrystalClear (Rigaku, 2005)'
_computing_data_collection 'CrystalClear (Rigaku, 2005)'
_computing_data_reduction 'CrystalClear (Rigaku, 2005)'
_computing_molecular_graphics '<i>SHELXTL</i>/<i>PC</i> (Sheldrick, 2008)'
_computing_publication_material '<i>SHELXTL</i>/<i>PC</i> (Sheldrick, 2008)'
_computing_structure_refinement 'SHELXL97 (Sheldrick, 2008)'
_computing_structure_solution 'SHELXS97 (Sheldrick, 2008)'
_diffrn_ambient_temperature 291.5
_diffrn_detector_area_resol_mean 13.6612
_diffrn_measured_fraction_theta_full 0.987
_diffrn_measured_fraction_theta_max 0.987
_diffrn_measurement_device_type 'Rigaku SCXmini'
_diffrn_measurement_method \w
_diffrn_radiation_monochromator graphite
_diffrn_radiation_source 'fine-focus sealed tube'
_diffrn_radiation_type MoK\a
_diffrn_radiation_wavelength 0.71073
_diffrn_reflns_av_R_equivalents 0.0460
_diffrn_reflns_av_sigmaI/netI 0.0565
_diffrn_reflns_limit_h_max 6
_diffrn_reflns_limit_h_min -6
_diffrn_reflns_limit_k_max 11
_diffrn_reflns_limit_k_min -11
_diffrn_reflns_limit_l_max 12
_diffrn_reflns_limit_l_min -12
_diffrn_reflns_number 4002
_diffrn_reflns_theta_full 27.39
_diffrn_reflns_theta_max 27.39
_diffrn_reflns_theta_min 2.73
_diffrn_standards_number 0
_exptl_absorpt_coefficient_mu 0.183
_exptl_absorpt_correction_T_max 0.967
_exptl_absorpt_correction_T_min 0.948
_exptl_absorpt_correction_type multi-scan
_exptl_absorpt_process_details '(CrystalClear; Rigaku, 2005)'
_exptl_crystal_colour colourless
_exptl_crystal_density_diffrn 1.698
_exptl_crystal_density_method 'not measured'
_exptl_crystal_description block
_exptl_crystal_F_000 206
_exptl_crystal_size_max 0.30
_exptl_crystal_size_mid 0.25
_exptl_crystal_size_min 0.20
_refine_diff_density_max 0.392
_refine_diff_density_min -0.417
_refine_ls_extinction_method none
_refine_ls_goodness_of_fit_ref 1.186
_refine_ls_hydrogen_treatment constr
_refine_ls_matrix_type full
_refine_ls_number_parameters 125
_refine_ls_number_reflns 1767
_refine_ls_number_restraints 0
_refine_ls_restrained_S_all 1.186
_refine_ls_R_factor_all 0.0820
_refine_ls_R_factor_gt 0.0606
_refine_ls_shift/su_max 0.000
_refine_ls_shift/su_mean 0.000
_refine_ls_structure_factor_coef Fsqd
_refine_ls_weighting_details 'calc w=1/[\s^2^(Fo^2^)+(0.1078P)^2^+0.1465P] where P=(Fo^2^+2Fc^2^)/3'
_refine_ls_weighting_scheme calc
_refine_ls_wR_factor_gt 0.1980
_refine_ls_wR_factor_ref 0.2126
_reflns_number_gt 1308
_reflns_number_total 1767
_reflns_threshold_expression I>2\s(I)
_cod_data_source_file rz2332.cif
_cod_data_source_block I
_cod_database_code 2222441
_cod_database_fobs_code 2222441

loop_
_symmetry_equiv_pos_as_xyz
'x, y, z'
'-x, -y, -z'

loop_
_atom_site_type_symbol
_atom_site_label
_atom_site_fract_x
_atom_site_fract_y
_atom_site_fract_z
_atom_site_U_iso_or_equiv
_atom_site_adp_type
_atom_site_calc_flag
_atom_site_refinement_flags
_atom_site_occupancy
_atom_site_disorder_assembly
_atom_site_disorder_group
Mg Mg1 0.5000 1.0000 1.0000 0.0250(4) Uani d S 1 . .
C C1 0.3793(6) 0.7562(4) 0.6015(3) 0.0229(7) Uani d . 1 . .
C C2 0.5912(6) 0.8628(4) 0.6010(3) 0.0223(7) Uani d . 1 . .
C C3 0.5089(7) 0.6811(4) 0.3730(4) 0.0267(7) Uani d . 1 . .
C C4 0.5167(9) 0.5941(5) 0.2137(4) 0.0385(9) Uani d . 1 . .
H H4A 0.4178 0.6492 0.1569 0.058 Uiso calc R 1 . .
H H4B 0.4347 0.4851 0.1885 0.058 Uiso calc R 1 . .
H H4C 0.7026 0.5915 0.1922 0.058 Uiso calc R 1 . .
C C5 0.1991(7) 0.7356(4) 0.7122(3) 0.0240(7) Uani d . 1 . .
C C6 0.7466(6) 1.0094(4) 0.7140(3) 0.0233(7) Uani d . 1 . .
N N1 0.3343(6) 0.6454(3) 0.4585(3) 0.0268(6) Uani d . 1 . .
H H1 0.2007 0.5554 0.4365 0.040 Uiso d R 1 . .
N N2 0.6676(6) 0.8120(3) 0.4581(3) 0.0258(6) Uani d . 1 . .
H H2 0.7914 0.8719 0.4213 0.039 Uiso d R 1 . .
O O1 0.6722(5) 1.0584(3) 0.8405(2) 0.0319(6) Uani d . 1 . .
O O2 0.9380(5) 1.0749(3) 0.6734(3) 0.0380(7) Uani d . 1 . .
O O3 0.2358(5) 0.8310(3) 0.8427(2) 0.0312(6) Uani d . 1 . .
O O4 0.0166(6) 0.6225(3) 0.6638(3) 0.0410(7) Uani d . 1 . .
O O5 0.2236(5) 1.1757(3) 1.0012(3) 0.0336(6) Uani d . 1 . .
H H5B 0.1354 1.1572 0.9070 0.050 Uiso d R 1 . .
H H5A 0.0940 1.1836 1.0574 0.050 Uiso d R 1 . .

loop_
_atom_site_aniso_label
_atom_site_aniso_U_11
_atom_site_aniso_U_22
_atom_site_aniso_U_33
_atom_site_aniso_U_12
_atom_site_aniso_U_13
_atom_site_aniso_U_23
Mg1 0.0230(8) 0.0287(8) 0.0195(8) -0.0077(6) 0.0050(6) 0.0042(6)
C1 0.0240(15) 0.0222(15) 0.0209(15) -0.0021(12) 0.0033(12) 0.0055(12)
C2 0.0213(14) 0.0243(15) 0.0216(15) -0.0001(12) 0.0050(12) 0.0078(12)
C3 0.0294(17) 0.0240(16) 0.0261(16) -0.0019(13) 0.0057(13) 0.0076(13)
C4 0.054(2) 0.0332(19) 0.0227(18) -0.0042(17) 0.0105(16) 0.0014(15)
C5 0.0232(15) 0.0254(15) 0.0224(15) -0.0035(12) 0.0057(12) 0.0067(12)
C6 0.0230(15) 0.0259(16) 0.0206(15) -0.0033(12) 0.0031(12) 0.0081(13)
N1 0.0277(14) 0.0253(14) 0.0248(14) -0.0064(11) 0.0068(11) 0.0052(11)
N2 0.0284(14) 0.0268(14) 0.0228(14) -0.0031(11) 0.0060(11) 0.0092(11)
O1 0.0353(13) 0.0336(14) 0.0227(12) -0.0103(11) 0.0076(10) 0.0049(10)
O2 0.0346(14) 0.0432(16) 0.0330(14) -0.0165(12) 0.0112(11) 0.0098(12)
O3 0.0319(13) 0.0347(14) 0.0208(12) -0.0114(10) 0.0069(10) 0.0022(10)
O4 0.0408(15) 0.0392(15) 0.0323(14) -0.0239(12) 0.0092(12) 0.0008(11)
O5 0.0280(13) 0.0385(14) 0.0326(13) -0.0015(10) 0.0091(10) 0.0090(11)

loop_
_atom_type_symbol
_atom_type_description
_atom_type_scat_dispersion_real
_atom_type_scat_dispersion_imag
_atom_type_scat_source
C C 0.0033 0.0016 'International Tables Vol C Tables 4.2.6.8 and 6.1.1.4'
H H 0.0000 0.0000 'International Tables Vol C Tables 4.2.6.8 and 6.1.1.4'
N N 0.0061 0.0033 'International Tables Vol C Tables 4.2.6.8 and 6.1.1.4'
O O 0.0106 0.0060 'International Tables Vol C Tables 4.2.6.8 and 6.1.1.4'
Mg Mg 0.0486 0.0363 'International Tables Vol C Tables 4.2.6.8 and 6.1.1.4'

loop_
_geom_angle_atom_site_label_1
_geom_angle_atom_site_label_2
_geom_angle_atom_site_label_3
_geom_angle_site_symmetry_1
_geom_angle_site_symmetry_3
_geom_angle
_geom_angle_publ_flag
O1 Mg1 O1 2_677 . 180.0000(10) ?
O1 Mg1 O3 2_677 2_677 89.92(10) ?
O1 Mg1 O3 . 2_677 90.08(10) ?
O1 Mg1 O3 2_677 . 90.08(10) ?
O1 Mg1 O3 . . 89.92(10) ?
O3 Mg1 O3 2_677 . 180.0000(10) ?
O1 Mg1 O5 2_677 2_677 87.90(11) ?
O1 Mg1 O5 . 2_677 92.10(11) ?
O3 Mg1 O5 2_677 2_677 88.95(11) ?
O3 Mg1 O5 . 2_677 91.05(11) ?
O1 Mg1 O5 2_677 . 92.10(11) ?
O1 Mg1 O5 . . 87.90(11) ?
O3 Mg1 O5 2_677 . 91.05(11) ?
O3 Mg1 O5 . . 88.95(11) ?
O5 Mg1 O5 2_677 . 180.0000(10) ?
C2 C1 N1 . . 105.8(3) ?
C2 C1 C5 . . 136.3(3) ?
N1 C1 C5 . . 117.9(3) ?
C1 C2 N2 . . 106.6(3) ?
C1 C2 C6 . . 135.2(3) ?
N2 C2 C6 . . 118.2(3) ?
N2 C3 N1 . . 106.8(3) ?
N2 C3 C4 . . 127.0(3) ?
N1 C3 C4 . . 126.2(3) ?
C3 C4 H4A . . 109.5 ?
C3 C4 H4B . . 109.5 ?
H4A C4 H4B . . 109.5 ?
C3 C4 H4C . . 109.5 ?
H4A C4 H4C . . 109.5 ?
H4B C4 H4C . . 109.5 ?
O4 C5 O3 . . 124.6(3) ?
O4 C5 C1 . . 115.5(3) ?
O3 C5 C1 . . 119.9(3) ?
O2 C6 O1 . . 124.7(3) ?
O2 C6 C2 . . 117.0(3) ?
O1 C6 C2 . . 118.3(3) ?
C3 N1 C1 . . 110.7(3) ?
C3 N1 H1 . . 129.8 ?
C1 N1 H1 . . 119.3 ?
C3 N2 C2 . . 110.1(3) ?
C3 N2 H2 . . 123.8 ?
C2 N2 H2 . . 125.2 ?
C6 O1 Mg1 . . 147.0(2) ?
C5 O3 Mg1 . . 145.7(2) ?
Mg1 O5 H5B . . 111.2 ?
Mg1 O5 H5A . . 117.4 ?
H5B O5 H5A . . 104.9 ?

loop_
_geom_bond_atom_site_label_1
_geom_bond_atom_site_label_2
_geom_bond_site_symmetry_2
_geom_bond_distance
_geom_bond_publ_flag
Mg1 O1 2_677 2.010(2) ?
Mg1 O1 . 2.010(2) ?
Mg1 O3 2_677 2.036(2) ?
Mg1 O3 . 2.036(2) ?
Mg1 O5 2_677 2.110(3) ?
Mg1 O5 . 2.110(3) ?
C1 C2 . 1.365(4) ?
C1 N1 . 1.388(4) ?
C1 C5 . 1.496(4) ?
C2 N2 . 1.393(4) ?
C2 C6 . 1.498(5) ?
C3 N2 . 1.330(4) ?
C3 N1 . 1.336(4) ?
C3 C4 . 1.475(5) ?
C4 H4A . 0.9600 ?
C4 H4B . 0.9600 ?
C4 H4C . 0.9600 ?
C5 O4 . 1.238(4) ?
C5 O3 . 1.249(4) ?
C6 O2 . 1.237(4) ?
C6 O1 . 1.247(4) ?
N1 H1 . 0.9534 ?
N2 H2 . 0.9489 ?
O5 H5B . 0.9297 ?
O5 H5A . 0.8656 ?

loop_
_geom_hbond_atom_site_label_D
_geom_hbond_atom_site_label_H
_geom_hbond_atom_site_label_A
_geom_hbond_site_symmetry_A
_geom_hbond_distance_DH
_geom_hbond_distance_HA
_geom_hbond_distance_DA
_geom_hbond_angle_DHA
N1 H1 O4 2_566 0.95 1.78 2.696(4) 161.1
N2 H2 O2 2_776 0.95 1.81 2.727(4) 162.4
O5 H5B O2 1_455 0.93 2.23 3.155(4) 171.5
O5 H5B O1 1_455 0.93 2.36 2.961(4) 122.4
O5 H5A O3 2_577 0.87 1.98 2.841(4) 170.0

loop_
_geom_torsion_atom_site_label_1
_geom_torsion_atom_site_label_2
_geom_torsion_atom_site_label_3
_geom_torsion_atom_site_label_4
_geom_torsion_site_symmetry_1
_geom_torsion_site_symmetry_2
_geom_torsion_site_symmetry_3
_geom_torsion_site_symmetry_4
_geom_torsion
_geom_torsion_publ_flag
N1 C1 C2 N2 . . . . -0.3(4) ?
C5 C1 C2 N2 . . . . -179.6(4) ?
N1 C1 C2 C6 . . . . -179.5(3) ?
C5 C1 C2 C6 . . . . 1.2(7) ?
C2 C1 C5 O4 . . . . 176.8(4) ?
N1 C1 C5 O4 . . . . -2.4(5) ?
C2 C1 C5 O3 . . . . -2.0(6) ?
N1 C1 C5 O3 . . . . 178.8(3) ?
C1 C2 C6 O2 . . . . 177.8(4) ?
N2 C2 C6 O2 . . . . -1.3(5) ?
C1 C2 C6 O1 . . . . -3.4(6) ?
N2 C2 C6 O1 . . . . 177.5(3) ?
N2 C3 N1 C1 . . . . 0.5(4) ?
C4 C3 N1 C1 . . . . -177.8(3) ?
C2 C1 N1 C3 . . . . -0.1(4) ?
C5 C1 N1 C3 . . . . 179.3(3) ?
N1 C3 N2 C2 . . . . -0.7(4) ?
C4 C3 N2 C2 . . . . 177.5(4) ?
C1 C2 N2 C3 . . . . 0.7(4) ?
C6 C2 N2 C3 . . . . -180.0(3) ?
O2 C6 O1 Mg1 . . . . -150.7(3) ?
C2 C6 O1 Mg1 . . . . 30.6(6) ?
O3 Mg1 O1 C6 2_677 . . . 142.4(4) ?
O3 Mg1 O1 C6 . . . . -37.6(4) ?
O5 Mg1 O1 C6 2_677 . . . 53.4(4) ?
O5 Mg1 O1 C6 . . . . -126.6(4) ?
O4 C5 O3 Mg1 . . . . 163.9(3) ?
C1 C5 O3 Mg1 . . . . -17.4(6) ?
O1 Mg1 O3 C5 2_677 . . . -151.8(4) ?
O1 Mg1 O3 C5 . . . . 28.2(4) ?
O5 Mg1 O3 C5 2_677 . . . -63.9(4) ?
O5 Mg1 O3 C5 . . . . 116.1(4) ?
